data_4102171
loop_
_publ_author_name
'Martin Lama\<c'
'Anke Spannenberg'
'Wolfgang Baumann'
'Haijun Jiao'
'Christine Fischer'
'Sven Hansen'
'Perdita Arndt'
'Uwe Rosenthal'

_publ_section_title
;
 Si-H Bond Activation of Alkynylsilanes by Group 4 Metallocene Complexes
;
_journal_name_full 'Journal of the American Chemical Society'
_journal_page_first 4369
_journal_page_last 4380
_journal_paper_doi 10.1021/ja910527w
_journal_volume 132
_journal_year 2010
_chemical_formula_sum 'C28 H32 Si2 Ti'
_chemical_formula_weight 472.62
_chemical_name_systematic
; 
 ? 
;
_space_group_IT_number 2
_symmetry_cell_setting triclinic
_symmetry_space_group_name_Hall '-P 1'
_symmetry_space_group_name_H-M 'P -1'
_atom_sites_solution_hydrogens geom
_atom_sites_solution_primary direct
_atom_sites_solution_secondary difmap
_audit_creation_method SHELXL-97
_cell_angle_alpha 94.324(4)
_cell_angle_beta 101.046(3)
_cell_angle_gamma 114.318(3)
_cell_formula_units_Z 2
_cell_length_a 8.5394(4)
_cell_length_b 10.3251(5)
_cell_length_c 16.5699(8)
_cell_measurement_reflns_used 5474
_cell_measurement_temperature 200(2)
_cell_measurement_theta_max 29.06
_cell_measurement_theta_min 2.15
_cell_volume 1287.09(11)
_computing_cell_refinement 'IPDS Program Package'
_computing_data_collection 'IPDS Program Package (Stoe & Cie, 2005)'
_computing_data_reduction 'IPDS Program Package'
_computing_molecular_graphics 'DIAMOND (Brandenburg, 2007)'
_computing_structure_refinement 'SHELXL-97 (Sheldrick, 2008)'
_computing_structure_solution 'SHELXS-97 (Sheldrick, 2008)'
_diffrn_ambient_temperature 200(2)
_diffrn_measured_fraction_theta_full 0.993
_diffrn_measured_fraction_theta_max 0.993
_diffrn_measurement_device_type 'STOE IPDS II'
_diffrn_measurement_method 'rotation method'
_diffrn_radiation_monochromator graphite
_diffrn_radiation_source 'fine-focus sealed tube'
_diffrn_radiation_type MoK\a
_diffrn_radiation_wavelength 0.71073
_diffrn_reflns_av_R_equivalents 0.0275
_diffrn_reflns_av_sigmaI/netI 0.0420
_diffrn_reflns_limit_h_max 11
_diffrn_reflns_limit_h_min -11
_diffrn_reflns_limit_k_max 14
_diffrn_reflns_limit_k_min -14
_diffrn_reflns_limit_l_max 22
_diffrn_reflns_limit_l_min -22
_diffrn_reflns_number 24788
_diffrn_reflns_theta_full 29.23
_diffrn_reflns_theta_max 29.23
_diffrn_reflns_theta_min 2.20
_exptl_absorpt_coefficient_mu 0.439
_exptl_absorpt_correction_T_max 0.9216
_exptl_absorpt_correction_T_min 0.8086
_exptl_absorpt_correction_type numerical
_exptl_absorpt_process_details 'X-SHAPE (Stoe & Cie, 2005)'
_exptl_crystal_colour yellow
_exptl_crystal_density_diffrn 1.219
_exptl_crystal_density_method 'not measured'
_exptl_crystal_description prism
_exptl_crystal_F_000 500
_exptl_crystal_size_max 0.37
_exptl_crystal_size_mid 0.34
_exptl_crystal_size_min 0.12
_refine_diff_density_max 0.349
_refine_diff_density_min -0.245
_refine_diff_density_rms 0.043
_refine_ls_extinction_method none
_refine_ls_goodness_of_fit_ref 0.860
_refine_ls_hydrogen_treatment constr
_refine_ls_matrix_type full
_refine_ls_number_parameters 284
_refine_ls_number_reflns 6939
_refine_ls_number_restraints 10
_refine_ls_restrained_S_all 0.863
_refine_ls_R_factor_all 0.0535
_refine_ls_R_factor_gt 0.0322
_refine_ls_shift/su_max 0.001
_refine_ls_shift/su_mean 0.000
_refine_ls_structure_factor_coef Fsqd
_refine_ls_weighting_details 'calc w=1/[\s^2^(Fo^2^)+(0.0451P)^2^+0.0000P] where P=(Fo^2^+2Fc^2^)/3'
_refine_ls_weighting_scheme calc
_refine_ls_wR_factor_gt 0.0722
_refine_ls_wR_factor_ref 0.0757
_reflns_number_gt 4795
_reflns_number_total 6939
_reflns_threshold_expression >2sigma(I)
_cod_data_source_file ja910527w_si_002.cif
_cod_data_source_block ks989
_cod_database_code 4102171

loop_
_symmetry_equiv_pos_as_xyz
'x, y, z'
'-x, -y, -z'

loop_
_atom_site_label
_atom_site_type_symbol
_atom_site_fract_x
_atom_site_fract_y
_atom_site_fract_z
_atom_site_U_iso_or_equiv
_atom_site_adp_type
_atom_site_occupancy
_atom_site_symmetry_multiplicity
_atom_site_calc_flag
_atom_site_refinement_flags
C1 C 0.08896(19) 0.74246(15) 0.21098(9) 0.0314(3) Uani 1 1 d .
C2 C 0.22792(19) 0.80771(14) 0.27200(8) 0.0301(3) Uani 1 1 d .
C3 C -0.2476(3) 0.5904(2) 0.07350(13) 0.0664(6) Uani 1 1 d .
H3A H -0.2118 0.5133 0.0626 0.100 Uiso 1 1 calc R
H3B H -0.3156 0.5997 0.0213 0.100 Uiso 1 1 calc R
H3C H -0.3210 0.5671 0.1139 0.100 Uiso 1 1 calc R
C4 C -0.1167(3) 0.9066(3) 0.14373(15) 0.0692(6) Uani 1 1 d .
H4A H -0.1846 0.8802 0.1862 0.104 Uiso 1 1 calc R
H4B H -0.1907 0.9162 0.0937 0.104 Uiso 1 1 calc R
H4C H -0.0116 0.9986 0.1656 0.104 Uiso 1 1 calc R
C5 C 0.0851(3) 0.8131(2) 0.03744(11) 0.0557(5) Uani 1 1 d .
H5A H 0.1872 0.9072 0.0587 0.084 Uiso 1 1 calc R
H5B H 0.0110 0.8184 -0.0141 0.084 Uiso 1 1 calc R
H5C H 0.1268 0.7399 0.0258 0.084 Uiso 1 1 calc R
C6 C 0.6167(2) 0.97541(19) 0.36634(11) 0.0470(4) Uani 1 1 d .
H6A H 0.5944 0.9288 0.4150 0.071 Uiso 1 1 calc R
H6B H 0.7140 1.0726 0.3847 0.071 Uiso 1 1 calc R
H6C H 0.6489 0.9184 0.3284 0.071 Uiso 1 1 calc R
C7 C 0.3524(2) 1.09679(15) 0.38425(8) 0.0326(3) Uani 1 1 d .
C8 C 0.1799(2) 1.05868(17) 0.39097(10) 0.0397(3) Uani 1 1 d .
H8 H 0.0869 0.9722 0.3580 0.048 Uiso 1 1 calc R
C9 C 0.1402(2) 1.14372(19) 0.44456(11) 0.0448(4) Uani 1 1 d .
H9 H 0.0211 1.1149 0.4481 0.054 Uiso 1 1 calc R
C10 C 0.2719(2) 1.26915(18) 0.49248(10) 0.0447(4) Uani 1 1 d .
H10 H 0.2445 1.3273 0.5293 0.054 Uiso 1 1 calc R
C11 C 0.4438(2) 1.31034(19) 0.48693(10) 0.0479(4) Uani 1 1 d .
H11 H 0.5356 1.3974 0.5199 0.057 Uiso 1 1 calc R
C12 C 0.4836(2) 1.22556(17) 0.43348(10) 0.0424(4) Uani 1 1 d .
H12 H 0.6031 1.2556 0.4302 0.051 Uiso 1 1 calc R
C13 C 0.45987(19) 1.08357(14) 0.22033(9) 0.0309(3) Uani 1 1 d .
C14 C 0.3822(2) 1.17368(16) 0.19546(9) 0.0376(3) Uani 1 1 d .
H14 H 0.3111 1.1931 0.2276 0.045 Uiso 1 1 calc R
C15 C 0.4064(3) 1.23563(18) 0.12481(11) 0.0475(4) Uani 1 1 d .
H15 H 0.3522 1.2969 0.1091 0.057 Uiso 1 1 calc R
C16 C 0.5086(3) 1.20843(19) 0.07758(10) 0.0511(4) Uani 1 1 d .
H16 H 0.5241 1.2500 0.0288 0.061 Uiso 1 1 calc R
C17 C 0.5883(3) 1.1211(2) 0.10091(11) 0.0521(4) Uani 1 1 d .
H17 H 0.6598 1.1026 0.0685 0.063 Uiso 1 1 calc R
C18 C 0.5640(2) 1.05968(18) 0.17205(10) 0.0439(4) Uani 1 1 d .
H18 H 0.6203 0.9999 0.1879 0.053 Uiso 1 1 calc R
C19 C 0.0419(2) 0.65721(19) 0.40044(10) 0.0479(4) Uani 1 1 d .
H19 H 0.1173 0.7499 0.4330 0.058 Uiso 1 1 calc R
C20 C -0.1061(2) 0.6235(2) 0.33518(12) 0.0531(5) Uani 1 1 d .
H20 H -0.1500 0.6892 0.3157 0.064 Uiso 1 1 calc R
C21 C -0.1777(3) 0.4775(2) 0.30381(12) 0.0621(5) Uani 1 1 d .
H21 H -0.2784 0.4260 0.2584 0.075 Uiso 1 1 calc R
C22 C -0.0773(3) 0.4193(2) 0.35008(13) 0.0597(5) Uani 1 1 d .
H22 H -0.0983 0.3208 0.3425 0.072 Uiso 1 1 calc R
C23 C 0.0591(3) 0.5300(2) 0.40927(11) 0.0506(4) Uani 1 1 d .
H23 H 0.1487 0.5209 0.4490 0.061 Uiso 1 1 calc R
C24 C 0.1578(2) 0.48225(17) 0.15758(10) 0.0558(5) Uani 1 1 d D
H24 H 0.0905 0.4806 0.1044 0.067 Uiso 1 1 calc R
C25 C 0.1060(3) 0.37935(18) 0.20858(10) 0.0584(5) Uani 1 1 d D
H25 H -0.0028 0.2945 0.1962 0.070 Uiso 1 1 calc R
C26 C 0.2410(2) 0.42229(19) 0.28088(11) 0.0601(5) Uani 1 1 d D
H26 H 0.2412 0.3720 0.3266 0.072 Uiso 1 1 calc R
C27 C 0.3754(3) 0.5517(2) 0.27429(11) 0.0606(5) Uani 1 1 d D
H27 H 0.4835 0.6064 0.3151 0.073 Uiso 1 1 calc R
C28 C 0.3251(2) 0.5875(2) 0.19801(10) 0.0581(5) Uani 1 1 d D
H28 H 0.3935 0.6701 0.1770 0.070 Uiso 1 1 calc R
Si1 Si -0.04656(6) 0.76381(5) 0.11664(3) 0.03624(10) Uani 1 1 d .
Si2 Si 0.41278(5) 0.98761(4) 0.31100(2) 0.02959(9) Uani 1 1 d .
Ti1 Ti 0.11423(4) 0.58569(3) 0.279890(15) 0.02954(7) Uani 1 1 d .

loop_
_atom_site_aniso_label
_atom_site_aniso_U_11
_atom_site_aniso_U_22
_atom_site_aniso_U_33
_atom_site_aniso_U_23
_atom_site_aniso_U_13
_atom_site_aniso_U_12
C1 0.0321(8) 0.0307(7) 0.0333(7) 0.0071(5) 0.0114(6) 0.0138(6)
C2 0.0317(8) 0.0272(6) 0.0329(7) 0.0060(5) 0.0120(6) 0.0123(6)
C3 0.0450(11) 0.0578(11) 0.0635(12) 0.0221(9) -0.0091(9) -0.0016(9)
C4 0.0696(15) 0.0829(15) 0.0744(14) 0.0157(11) 0.0095(11) 0.0549(13)
C5 0.0543(12) 0.0618(11) 0.0355(8) 0.0071(8) 0.0106(8) 0.0106(9)
C6 0.0353(9) 0.0453(9) 0.0571(10) 0.0120(8) 0.0039(7) 0.0170(7)
C7 0.0345(8) 0.0327(7) 0.0281(6) 0.0049(5) 0.0071(6) 0.0126(6)
C8 0.0323(8) 0.0376(8) 0.0450(8) 0.0039(6) 0.0081(7) 0.0122(7)
C9 0.0395(9) 0.0517(9) 0.0508(9) 0.0123(7) 0.0183(7) 0.0235(8)
C10 0.0590(11) 0.0499(9) 0.0354(8) 0.0056(7) 0.0161(7) 0.0321(9)
C11 0.0499(11) 0.0442(9) 0.0412(8) -0.0069(7) 0.0069(7) 0.0167(8)
C12 0.0351(9) 0.0428(8) 0.0422(8) -0.0017(7) 0.0092(7) 0.0118(7)
C13 0.0283(7) 0.0256(6) 0.0344(7) 0.0019(5) 0.0078(6) 0.0078(6)
C14 0.0410(9) 0.0330(7) 0.0404(8) 0.0056(6) 0.0107(7) 0.0176(7)
C15 0.0560(11) 0.0383(8) 0.0452(9) 0.0119(7) 0.0067(8) 0.0193(8)
C16 0.0555(11) 0.0436(9) 0.0383(8) 0.0107(7) 0.0118(8) 0.0056(8)
C17 0.0495(11) 0.0581(11) 0.0473(9) 0.0080(8) 0.0257(8) 0.0163(9)
C18 0.0433(10) 0.0456(9) 0.0502(9) 0.0103(7) 0.0200(8) 0.0224(8)
C19 0.0505(11) 0.0505(9) 0.0404(9) 0.0027(7) 0.0238(8) 0.0152(8)
C20 0.0439(10) 0.0723(12) 0.0613(11) 0.0301(10) 0.0316(9) 0.0317(10)
C21 0.0346(10) 0.0765(14) 0.0500(10) 0.0108(9) 0.0118(8) -0.0009(9)
C22 0.0648(13) 0.0427(9) 0.0685(12) 0.0204(9) 0.0332(11) 0.0111(9)
C23 0.0509(11) 0.0670(11) 0.0411(9) 0.0241(8) 0.0197(8) 0.0263(9)
C24 0.0802(15) 0.0665(12) 0.0359(8) -0.0012(8) 0.0124(9) 0.0491(11)
C25 0.0641(13) 0.0356(9) 0.0717(13) -0.0089(8) 0.0154(10) 0.0216(9)
C26 0.0888(16) 0.0665(12) 0.0547(11) 0.0189(9) 0.0245(11) 0.0580(13)
C27 0.0504(12) 0.0752(13) 0.0630(12) -0.0108(10) 0.0086(9) 0.0400(11)
C28 0.0683(13) 0.0553(11) 0.0712(13) 0.0118(9) 0.0416(11) 0.0360(10)
Si1 0.0319(2) 0.0369(2) 0.0355(2) 0.00974(16) 0.00483(17) 0.01160(18)
Si2 0.0269(2) 0.02810(18) 0.03209(19) 0.00408(14) 0.00660(15) 0.01083(16)
Ti1 0.03196(15) 0.02717(12) 0.02866(12) 0.00370(9) 0.00855(10) 0.01178(11)

loop_
_atom_type_symbol
_atom_type_description
_atom_type_scat_dispersion_real
_atom_type_scat_dispersion_imag
_atom_type_scat_source
C C 0.0033 0.0016 'International Tables Vol C Tables 4.2.6.8 and 6.1.1.4'
H H 0.0000 0.0000 'International Tables Vol C Tables 4.2.6.8 and 6.1.1.4'
Si Si 0.0817 0.0704 'International Tables Vol C Tables 4.2.6.8 and 6.1.1.4'
Ti Ti 0.2776 0.4457 'International Tables Vol C Tables 4.2.6.8 and 6.1.1.4'

loop_
_geom_angle_atom_site_label_1
_geom_angle_atom_site_label_2
_geom_angle_atom_site_label_3
_geom_angle
C2 C1 Si1 145.07(12)
C2 C1 Ti1 72.55(9)
Si1 C1 Ti1 142.28(8)
C1 C2 Si2 139.65(12)
C1 C2 Ti1 71.89(9)
Si2 C2 Ti1 148.12(8)
C8 C7 C12 116.87(14)
C8 C7 Si2 123.31(11)
C12 C7 Si2 119.79(12)
C9 C8 C7 121.58(15)
C10 C9 C8 120.27(16)
C9 C10 C11 119.57(15)
C10 C11 C12 120.21(16)
C11 C12 C7 121.48(16)
C18 C13 C14 117.22(14)
C18 C13 Si2 121.10(11)
C14 C13 Si2 121.55(11)
C15 C14 C13 121.45(15)
C16 C15 C14 119.98(16)
C15 C16 C17 119.95(16)
C16 C17 C18 119.76(16)
C13 C18 C17 121.63(16)
C20 C19 C23 107.54(17)
C20 C19 Ti1 74.59(10)
C23 C19 Ti1 72.36(9)
C21 C20 C19 108.06(18)
C21 C20 Ti1 73.49(11)
C19 C20 Ti1 71.28(10)
C20 C21 C22 108.28(18)
C20 C21 Ti1 72.97(10)
C22 C21 Ti1 72.52(11)
C23 C22 C21 107.97(18)
C23 C22 Ti1 71.31(10)
C21 C22 Ti1 73.78(10)
C22 C23 C19 108.14(17)
C22 C23 Ti1 74.62(10)
C19 C23 Ti1 73.10(9)
C28 C24 C25 107.81(15)
C28 C24 Ti1 75.99(10)
C25 C24 Ti1 70.57(9)
C24 C25 C26 108.07(15)
C24 C25 Ti1 75.12(9)
C26 C25 Ti1 73.68(10)
C27 C26 C25 107.67(15)
C27 C26 Ti1 75.63(10)
C25 C26 Ti1 71.74(10)
C28 C27 C26 108.24(16)
C28 C27 Ti1 74.87(10)
C26 C27 Ti1 70.56(10)
C27 C28 C24 108.19(16)
C27 C28 Ti1 72.09(10)
C24 C28 Ti1 70.75(9)
C1 Si1 C5 109.30(8)
C1 Si1 C4 109.75(8)
C5 Si1 C4 110.12(11)
C1 Si1 C3 109.39(8)
C5 Si1 C3 109.31(10)
C4 Si1 C3 108.96(11)
C2 Si2 C6 111.27(7)
C2 Si2 C7 110.33(7)
C6 Si2 C7 109.07(8)
C2 Si2 C13 108.93(6)
C6 Si2 C13 109.06(7)
C7 Si2 C13 108.10(6)
C1 Ti1 C2 35.56(5)
C1 Ti1 C25 118.39(6)
C2 Ti1 C25 135.01(6)
C1 Ti1 C23 132.51(6)
C2 Ti1 C23 115.91(6)
C25 Ti1 C23 105.86(6)
C1 Ti1 C26 139.48(6)
C2 Ti1 C26 129.50(6)
C25 Ti1 C26 34.58(4)
C23 Ti1 C26 87.35(7)
C1 Ti1 C19 98.20(6)
C2 Ti1 C19 85.45(6)
C25 Ti1 C19 139.09(6)
C23 Ti1 C19 34.54(6)
C26 Ti1 C19 120.40(7)
C1 Ti1 C24 86.41(6)
C2 Ti1 C24 101.68(5)
C25 Ti1 C24 34.30(4)
C23 Ti1 C24 139.94(6)
C26 Ti1 C24 56.75(6)
C19 Ti1 C24 172.42(6)
C1 Ti1 C22 132.81(7)
C2 Ti1 C22 140.99(6)
C25 Ti1 C22 83.83(7)
C23 Ti1 C22 34.07(7)
C26 Ti1 C22 82.92(7)
C19 Ti1 C22 56.73(7)
C24 Ti1 C22 115.78(6)
C1 Ti1 C20 80.56(6)
C2 Ti1 C20 87.78(6)
C25 Ti1 C20 130.97(7)
C23 Ti1 C20 56.66(6)
C26 Ti1 C20 138.69(7)
C19 Ti1 C20 34.13(6)
C24 Ti1 C20 142.41(7)
C22 Ti1 C20 56.05(7)
C1 Ti1 C21 99.47(7)
C2 Ti1 C21 118.80(7)
C25 Ti1 C21 97.49(8)
C23 Ti1 C21 56.41(7)
C26 Ti1 C21 111.45(8)
C19 Ti1 C21 56.43(7)
C24 Ti1 C21 117.00(7)
C22 Ti1 C21 33.70(7)
C20 Ti1 C21 33.54(7)
C1 Ti1 C27 113.10(6)
C2 Ti1 C27 95.69(6)
C25 Ti1 C27 56.41(7)
C23 Ti1 C27 104.94(6)
C26 Ti1 C27 33.81(4)
C19 Ti1 C27 126.70(7)
C24 Ti1 C27 55.71(6)
C22 Ti1 C27 113.73(7)
C20 Ti1 C27 160.33(6)
C21 Ti1 C27 145.01(7)
C1 Ti1 C28 84.47(6)
C2 Ti1 C28 81.19(6)
C25 Ti1 C28 55.92(7)
C23 Ti1 C28 137.92(6)
C26 Ti1 C28 55.71(6)
C19 Ti1 C28 152.81(6)
C24 Ti1 C28 33.26(4)
C22 Ti1 C28 136.98(7)
C20 Ti1 C28 164.88(6)
C21 Ti1 C28 150.11(7)
C27 Ti1 C28 33.04(4)

loop_
_geom_bond_atom_site_label_1
_geom_bond_atom_site_label_2
_geom_bond_distance
C1 C2 1.290(2)
C1 Si1 1.8440(15)
C1 Ti1 2.1077(14)
C2 Si2 1.8366(14)
C2 Ti1 2.1155(13)
C3 Si1 1.8622(19)
C4 Si1 1.861(2)
C5 Si1 1.8549(18)
C6 Si2 1.8641(17)
C7 C8 1.389(2)
C7 C12 1.396(2)
C7 Si2 1.8768(15)
C8 C9 1.385(2)
C9 C10 1.370(2)
C10 C11 1.374(3)
C11 C12 1.382(2)
C13 C18 1.384(2)
C13 C14 1.392(2)
C13 Si2 1.8785(14)
C14 C15 1.385(2)
C15 C16 1.372(3)
C16 C17 1.373(3)
C17 C18 1.390(2)
C19 C20 1.395(3)
C19 C23 1.395(3)
C19 Ti1 2.3541(15)
C20 C21 1.385(3)
C20 Ti1 2.3962(17)
C21 C22 1.388(3)
C21 Ti1 2.4027(18)
C22 C23 1.387(3)
C22 Ti1 2.3867(17)
C23 Ti1 2.3447(16)
C24 C28 1.3839(15)
C24 C25 1.3892(15)
C24 Ti1 2.3826(16)
C25 C26 1.3896(15)
C25 Ti1 2.3249(17)
C26 C27 1.3862(16)
C26 Ti1 2.3495(17)
C27 C28 1.3829(15)
C27 Ti1 2.4135(18)
C28 Ti1 2.4486(17)
